data_4326103
loop_
_publ_author_name
'Theeranun Siritanon'
'Jun Li'
'Judith K. Stalick'
'Robin T. Macaluso'
'Arthur W. Sleight'
'M. A. Subramanian'

_publ_contact_author_address
;
      Gilbert 153, Department of Chemistry
      Oregon State University 
      Corvallis, OR 97331
      USA
;
_publ_contact_author_email Mas.Subramanian@oregonstate.edu
_publ_contact_author_fax 541-737-2062
_publ_contact_author_name 'Subramanian, M.A.'
_publ_contact_author_phone 541-737-8235
_publ_section_title
;
 CsTe2O6-x: Novel Mixed-Valence Tellurium Oxides with Framework-Deficient
 Pyrochlore-Related Structure
;
_journal_name_full 'Inorganic Chemistry'
_journal_page_first 8494
_journal_page_last 8501
_journal_paper_doi 10.1021/ic2010375
_journal_volume 50
_journal_year 2011
_chemical_formula_sum 'Cs O6 Te2'
_chemical_formula_weight 484.11
_chemical_name_systematic
;
Cesium Tellurium Oxide
;
_space_group_IT_number 166
_symmetry_cell_setting hexagonal
_symmetry_space_group_name_Hall '-R 3 2"'
_symmetry_space_group_name_H-M 'R -3 m :H'
_atom_sites_solution_primary direct
_atom_sites_solution_secondary difmap
_audit_creation_method SHELXLTL
_cell_angle_alpha 90.00
_cell_angle_beta 90.00
_cell_angle_gamma 120.00
_cell_formula_units_Z 6
_cell_length_a 7.2692(3)
_cell_length_b 7.2692(3)
_cell_length_c 18.3029(13)
_cell_measurement_reflns_used 1552
_cell_measurement_temperature 110(2)
_cell_measurement_theta_max 28.17
_cell_measurement_theta_min 3.34
_cell_volume 837.58(8)
_computing_cell_refinement 'Bruker SAINT'
_computing_data_collection 'Bruker SMART'
_computing_data_reduction 'Bruker SAINT'
_computing_molecular_graphics 'Bruker SHELXTL'
_computing_publication_material 'Bruker SHELXTL'
_computing_structure_refinement 'Bruker SHELXTL'
_computing_structure_solution 'Bruker SHELXTL'
_diffrn_ambient_temperature 110(2)
_diffrn_measured_fraction_theta_full 0.996
_diffrn_measured_fraction_theta_max 0.996
_diffrn_measurement_device_type 'Bruker Apex CCD area detector'
_diffrn_measurement_method 'phi and omega scans'
_diffrn_radiation_monochromator graphite
_diffrn_radiation_source 'fine-focus sealed tube'
_diffrn_radiation_type MoK\a
_diffrn_radiation_wavelength 0.71073
_diffrn_reflns_av_R_equivalents 0.0174
_diffrn_reflns_av_sigmaI/netI 0.0097
_diffrn_reflns_limit_h_max 9
_diffrn_reflns_limit_h_min -9
_diffrn_reflns_limit_k_max 9
_diffrn_reflns_limit_k_min -9
_diffrn_reflns_limit_l_max 24
_diffrn_reflns_limit_l_min -21
_diffrn_reflns_number 2401
_diffrn_reflns_theta_full 27.96
_diffrn_reflns_theta_max 27.96
_diffrn_reflns_theta_min 3.34
_exptl_absorpt_coefficient_mu 16.831
_exptl_absorpt_correction_T_max 0.7295
_exptl_absorpt_correction_T_min 0.6322
_exptl_absorpt_correction_type multi-scan
_exptl_absorpt_process_details SADABS
_exptl_crystal_colour black
_exptl_crystal_density_diffrn 5.759
_exptl_crystal_description block
_exptl_crystal_F_000 1242
_exptl_crystal_size_max 0.03
_exptl_crystal_size_mid 0.03
_exptl_crystal_size_min 0.02
_refine_diff_density_max 1.124
_refine_diff_density_min -1.345
_refine_diff_density_rms 0.205
_refine_ls_extinction_coef 0.00254(14)
_refine_ls_extinction_expression Fc^*^=kFc[1+0.001xFc^2^\l^3^/sin(2\q)]^-1/4^
_refine_ls_extinction_method SHELXL
_refine_ls_goodness_of_fit_ref 1.220
_refine_ls_matrix_type full
_refine_ls_number_parameters 23
_refine_ls_number_reflns 283
_refine_ls_number_restraints 0
_refine_ls_restrained_S_all 1.220
_refine_ls_R_factor_all 0.0177
_refine_ls_R_factor_gt 0.0166
_refine_ls_shift/su_max 0.000
_refine_ls_shift/su_mean 0.000
_refine_ls_structure_factor_coef Fsqd
_refine_ls_weighting_details 'calc w=1/[\s^2^(Fo^2^)+(0.0194P)^2^+12.3806P] where P=(Fo^2^+2Fc^2^)/3'
_refine_ls_weighting_scheme calc
_refine_ls_wR_factor_gt 0.0401
_refine_ls_wR_factor_ref 0.0407
_reflns_number_gt 275
_reflns_number_total 283
_reflns_threshold_expression >2sigma(I)
_cod_data_source_file ic2010375_si_002_2.cif
_cod_data_source_block mas40_rhomb_CsTe2O6_SingleXtal
_cod_original_cell_volume 837.57(8)
_cod_original_sg_symbol_H-M 'R -3 m'
_cod_database_code 4326103

loop_
_symmetry_equiv_pos_as_xyz
'x, y, z'
'-y, x-y, z'
'-x+y, -x, z'
'y, x, -z'
'x-y, -y, -z'
'-x, -x+y, -z'
'x+2/3, y+1/3, z+1/3'
'-y+2/3, x-y+1/3, z+1/3'
'-x+y+2/3, -x+1/3, z+1/3'
'y+2/3, x+1/3, -z+1/3'
'x-y+2/3, -y+1/3, -z+1/3'
'-x+2/3, -x+y+1/3, -z+1/3'
'x+1/3, y+2/3, z+2/3'
'-y+1/3, x-y+2/3, z+2/3'
'-x+y+1/3, -x+2/3, z+2/3'
'y+1/3, x+2/3, -z+2/3'
'x-y+1/3, -y+2/3, -z+2/3'
'-x+1/3, -x+y+2/3, -z+2/3'
'-x, -y, -z'
'y, -x+y, -z'
'x-y, x, -z'
'-y, -x, z'
'-x+y, y, z'
'x, x-y, z'
'-x+2/3, -y+1/3, -z+1/3'
'y+2/3, -x+y+1/3, -z+1/3'
'x-y+2/3, x+1/3, -z+1/3'
'-y+2/3, -x+1/3, z+1/3'
'-x+y+2/3, y+1/3, z+1/3'
'x+2/3, x-y+1/3, z+1/3'
'-x+1/3, -y+2/3, -z+2/3'
'y+1/3, -x+y+2/3, -z+2/3'
'x-y+1/3, x+2/3, -z+2/3'
'-y+1/3, -x+2/3, z+2/3'
'-x+y+1/3, y+2/3, z+2/3'
'x+1/3, x-y+2/3, z+2/3'

loop_
_atom_site_label
_atom_site_type_symbol
_atom_site_fract_x
_atom_site_fract_y
_atom_site_fract_z
_atom_site_U_iso_or_equiv
_atom_site_adp_type
_atom_site_occupancy
_atom_site_symmetry_multiplicity
_atom_site_calc_flag
_atom_site_refinement_flags
Cs1 Cs 0.0000 0.0000 0.12199(3) 0.0094(2) Uani 1 6 d S
Te1 Te 0.3333 -0.3333 0.1667 0.0040(2) Uani 1 12 d S
Te2 Te -0.5000 0.0000 0.0000 0.00331(19) Uani 1 4 d S
O1 O -0.2033(3) -0.4065(7) 0.01754(19) 0.0081(7) Uani 1 2 d S
O2 O 0.1955(3) -0.1955(3) 0.23197(18) 0.0071(7) Uani 1 2 d S

loop_
_atom_site_aniso_label
_atom_site_aniso_U_11
_atom_site_aniso_U_22
_atom_site_aniso_U_33
_atom_site_aniso_U_23
_atom_site_aniso_U_13
_atom_site_aniso_U_12
Cs1 0.0101(2) 0.0101(2) 0.0081(3) 0.000 0.000 0.00503(12)
Te1 0.0043(3) 0.0043(3) 0.0032(4) 0.000 0.000 0.00217(14)
Te2 0.0037(2) 0.0032(3) 0.0029(3) 0.00025(14) 0.00012(7) 0.00158(13)
O1 0.0060(12) 0.012(2) 0.0082(16) -0.0032(15) -0.0016(7) 0.0061(10)
O2 0.0111(14) 0.0111(14) 0.0034(15) -0.0012(7) 0.0012(7) 0.0087(16)

loop_
_atom_type_symbol
_atom_type_description
_atom_type_scat_dispersion_real
_atom_type_scat_dispersion_imag
_atom_type_scat_source
O O 0.0106 0.0060 'International Tables Vol C Tables 4.2.6.8 and 6.1.1.4'
Te Te -0.5308 1.6751 'International Tables Vol C Tables 4.2.6.8 and 6.1.1.4'
Cs Cs -0.3680 2.1192 'International Tables Vol C Tables 4.2.6.8 and 6.1.1.4'

loop_
_geom_angle_atom_site_label_1
_geom_angle_atom_site_label_2
_geom_angle_atom_site_label_3
_geom_angle
_geom_angle_site_symmetry_1
_geom_angle_site_symmetry_3
O2 Cs1 O2 84.19(9) 2 .
O2 Cs1 O2 84.19(9) 2 3
O2 Cs1 O2 84.19(9) . 3
O2 Cs1 O1 177.48(9) 2 .
O2 Cs1 O1 93.94(7) . .
O2 Cs1 O1 93.94(7) 3 .
O2 Cs1 O1 93.94(7) 2 3
O2 Cs1 O1 177.48(10) . 3
O2 Cs1 O1 93.94(7) 3 3
O1 Cs1 O1 87.87(10) . 3
O2 Cs1 O1 93.94(7) 2 2
O2 Cs1 O1 93.94(7) . 2
O2 Cs1 O1 177.48(10) 3 2
O1 Cs1 O1 87.87(10) . 2
O1 Cs1 O1 87.87(10) 3 2
O2 Cs1 O1 136.15(3) 2 20
O2 Cs1 O1 136.15(3) . 20
O2 Cs1 O1 84.22(9) 3 20
O1 Cs1 O1 45.07(4) . 20
O1 Cs1 O1 45.07(4) 3 20
O1 Cs1 O1 98.30(9) 2 20
O2 Cs1 O1 136.15(3) 2 21
O2 Cs1 O1 84.22(8) . 21
O2 Cs1 O1 136.15(3) 3 21
O1 Cs1 O1 45.07(4) . 21
O1 Cs1 O1 98.30(9) 3 21
O1 Cs1 O1 45.07(4) 2 21
O1 Cs1 O1 75.61(10) 20 21
O2 Cs1 O1 84.22(9) 2 19
O2 Cs1 O1 136.15(3) . 19
O2 Cs1 O1 136.15(3) 3 19
O1 Cs1 O1 98.30(9) . 19
O1 Cs1 O1 45.07(4) 3 19
O1 Cs1 O1 45.07(4) 2 19
O1 Cs1 O1 75.61(9) 20 19
O1 Cs1 O1 75.61(9) 21 19
O2 Cs1 O2 133.66(2) 2 27_445
O2 Cs1 O2 50.46(10) . 27_445
O2 Cs1 O2 98.14(6) 3 27_445
O1 Cs1 O2 44.87(7) . 27_445
O1 Cs1 O2 131.67(8) 3 27_445
O1 Cs1 O2 81.92(6) 2 27_445
O1 Cs1 O2 89.84(6) 20 27_445
O1 Cs1 O2 44.41(7) 21 27_445
O1 Cs1 O2 119.95(7) 19 27_445
O2 Cs1 O2 98.14(6) 2 26
O2 Cs1 O2 50.46(10) . 26
O2 Cs1 O2 133.66(2) 3 26
O1 Cs1 O2 81.92(6) . 26
O1 Cs1 O2 131.67(8) 3 26
O1 Cs1 O2 44.87(7) 2 26
O1 Cs1 O2 119.95(7) 20 26
O1 Cs1 O2 44.41(7) 21 26
O1 Cs1 O2 89.85(6) 19 26
O2 Cs1 O2 48.33(12) 27_445 26
O2 Cs1 O2 133.66(2) 2 25_445
O2 Cs1 O2 98.14(6) . 25_445
O2 Cs1 O2 50.46(10) 3 25_445
O1 Cs1 O2 44.87(7) . 25_445
O1 Cs1 O2 81.91(6) 3 25_445
O1 Cs1 O2 131.67(8) 2 25_445
O1 Cs1 O2 44.41(7) 20 25_445
O1 Cs1 O2 89.85(6) 21 25_445
O1 Cs1 O2 119.95(7) 19 25_445
O2 Cs1 O2 70.96(12) 27_445 25_445
O2 Cs1 O2 118.957(18) 26 25_445
O2 Te1 O2 91.01(14) 25_545 27_445
O2 Te1 O2 91.01(14) 25_545 26
O2 Te1 O2 91.01(14) 27_445 26
O2 Te1 O2 180.0 25_545 .
O2 Te1 O2 88.99(14) 27_445 .
O2 Te1 O2 88.99(14) 26 .
O2 Te1 O2 88.99(14) 25_545 3_655
O2 Te1 O2 180.0 27_445 3_655
O2 Te1 O2 88.99(14) 26 3_655
O2 Te1 O2 91.01(14) . 3_655
O2 Te1 O2 88.99(14) 25_545 2_545
O2 Te1 O2 88.99(14) 27_445 2_545
O2 Te1 O2 180.0 26 2_545
O2 Te1 O2 91.01(14) . 2_545
O2 Te1 O2 91.01(14) 3_655 2_545
O2 Te2 O2 180.00(13) 26_455 14_444
O2 Te2 O1 92.06(13) 26_455 20
O2 Te2 O1 87.94(13) 14_444 20
O2 Te2 O1 87.94(13) 26_455 2_455
O2 Te2 O1 92.06(13) 14_444 2_455
O1 Te2 O1 180.0(3) 20 2_455
O2 Te2 O1 92.06(13) 26_455 21_455
O2 Te2 O1 87.94(13) 14_444 21_455
O1 Te2 O1 94.1(2) 20 21_455
O1 Te2 O1 85.9(2) 2_455 21_455
O2 Te2 O1 87.94(13) 26_455 3
O2 Te2 O1 92.06(13) 14_444 3
O1 Te2 O1 85.9(2) 20 3
O1 Te2 O1 94.1(2) 2_455 3
O1 Te2 O1 180.0(2) 21_455 3
Te2 O1 Te2 139.5(2) 3_445 2
Te2 O1 Cs1 110.03(11) 3_445 .
Te2 O1 Cs1 110.03(11) 2 .
Te2 O1 Cs1 95.62(11) 3_445 19
Te2 O1 Cs1 95.62(11) 2 19
Cs1 O1 Cs1 81.70(9) . 19
Te2 O2 Te1 135.6(2) 9_445 .
Te2 O2 Cs1 118.22(16) 9_445 .
Te1 O2 Cs1 106.17(12) . .
Te2 O2 Cs1 94.70(5) 9_445 25_445
Te1 O2 Cs1 91.32(6) . 25_445
Cs1 O2 Cs1 81.86(6) . 25_445
Te2 O2 Cs1 94.70(5) 9_445 25
Te1 O2 Cs1 91.32(6) . 25
Cs1 O2 Cs1 81.86(6) . 25
Cs1 O2 Cs1 163.61(11) 25_445 25

loop_
_geom_bond_atom_site_label_1
_geom_bond_atom_site_label_2
_geom_bond_distance
_geom_bond_site_symmetry_2
Cs1 O2 3.179(4) 2
Cs1 O2 3.179(4) .
Cs1 O2 3.179(4) 3
Cs1 O1 3.194(4) .
Cs1 O1 3.194(4) 3
Cs1 O1 3.194(4) 2
Cs1 O1 3.616(4) 20
Cs1 O1 3.616(4) 21
Cs1 O1 3.616(4) 19
Cs1 O2 3.6721(5) 27_445
Cs1 O2 3.6721(6) 26
Cs1 O2 3.6721(5) 25_445
Te1 O2 2.107(4) 25_545
Te1 O2 2.107(4) 27_445
Te1 O2 2.107(4) 26
Te1 O2 2.107(4) .
Te1 O2 2.107(4) 3_655
Te1 O2 2.107(4) 2_545
Te2 O2 1.890(3) 26_455
Te2 O2 1.890(3) 14_444
Te2 O1 1.9370(14) 20
Te2 O1 1.9370(14) 2_455
Te2 O1 1.9370(14) 21_455
Te2 O1 1.9370(14) 3
O1 Te2 1.9370(14) 3_445
O1 Te2 1.9370(14) 2
O1 Cs1 3.616(4) 19
O2 Te2 1.890(3) 9_445
O2 Cs1 3.6721(5) 25_445
O2 Cs1 3.6721(5) 25
